data_2221878
loop_
_publ_author_name
'Zhou, Fu-Fu'
'Zhang, Bi-Song'

_publ_section_title <i>catena</i>-Poly[[diaquacobalt(II)]-bis(\m-4-fluorobenzoato-\k^2^<i>O</i>:<i>O</i>')]
_journal_coeditor_code ZL2189
_journal_issue 5
_journal_name_full 'Acta Crystallographica Section E'
_journal_page_first m587
_journal_page_last m588
_journal_paper_doi 10.1107/S1600536809014913
_journal_volume 65
_journal_year 2009
_chemical_formula_iupac '[Co (C7 H4 F O2)2 (H2 O)2]'
_chemical_formula_moiety 'C14 H12 Co F2 O6'
_chemical_formula_sum 'C14 H12 Co F2 O6'
_chemical_formula_weight 373.17
_chemical_name_systematic
;
<i>catena</i>-Poly[[diaquacobalt(II)]-bis(\m-4-fluorobenzoato-
\k^2^<i>O</i>:<i>O</i>')]
;
_space_group_IT_number 14
_symmetry_cell_setting monoclinic
_symmetry_space_group_name_Hall '-P 2ybc'
_symmetry_space_group_name_H-M 'P 1 21/c 1'
_atom_sites_solution_hydrogens geom
_atom_sites_solution_primary direct
_atom_sites_solution_secondary difmap
_audit_creation_method SHELXL-97
_cell_angle_alpha 90.00
_cell_angle_beta 100.94(3)
_cell_angle_gamma 90.00
_cell_formula_units_Z 2
_cell_length_a 14.866(3)
_cell_length_b 6.6043(13)
_cell_length_c 7.3081(15)
_cell_measurement_reflns_used 5552
_cell_measurement_temperature 290(2)
_cell_measurement_theta_max 27.45
_cell_measurement_theta_min 3.39
_cell_volume 704.5(3)
_computing_cell_refinement 'RAPID-AUTO (Rigaku, 1998)'
_computing_data_collection 'RAPID-AUTO (Rigaku, 1998)'
_computing_data_reduction 'CrystalStructure (Rigaku/MSC, 2002)'
_computing_molecular_graphics 'SHELXTL (Sheldrick, 2008)'
_computing_publication_material 'SHELXL97 (Sheldrick, 2008)'
_computing_structure_refinement 'SHELXL97 (Sheldrick, 2008)'
_computing_structure_solution 'SHELXS97 (Sheldrick, 2008)'
_diffrn_ambient_temperature 290(2)
_diffrn_detector_area_resol_mean 10
_diffrn_measured_fraction_theta_full 0.991
_diffrn_measured_fraction_theta_max 0.991
_diffrn_measurement_device_type 'Rigaku R-AXIS RAPID'
_diffrn_measurement_method \w
_diffrn_radiation_monochromator graphite
_diffrn_radiation_source 'fine-focus sealed tube'
_diffrn_radiation_type MoK\a
_diffrn_radiation_wavelength 0.71073
_diffrn_reflns_av_R_equivalents 0.0382
_diffrn_reflns_av_sigmaI/netI 0.0313
_diffrn_reflns_limit_h_max 19
_diffrn_reflns_limit_h_min -19
_diffrn_reflns_limit_k_max 8
_diffrn_reflns_limit_k_min -7
_diffrn_reflns_limit_l_max 9
_diffrn_reflns_limit_l_min -9
_diffrn_reflns_number 6437
_diffrn_reflns_theta_full 27.45
_diffrn_reflns_theta_max 27.45
_diffrn_reflns_theta_min 3.39
_exptl_absorpt_coefficient_mu 1.271
_exptl_absorpt_correction_T_max 0.879
_exptl_absorpt_correction_T_min 0.590
_exptl_absorpt_correction_type multi-scan
_exptl_absorpt_process_details '(ABSCOR; Higashi, 1995)'
_exptl_crystal_colour red
_exptl_crystal_density_diffrn 1.759
_exptl_crystal_density_method 'not measured'
_exptl_crystal_description block
_exptl_crystal_F_000 378
_exptl_crystal_size_max 0.540
_exptl_crystal_size_mid 0.350
_exptl_crystal_size_min 0.100
_refine_diff_density_max 0.439
_refine_diff_density_min -0.337
_refine_ls_extinction_method none
_refine_ls_goodness_of_fit_ref 1.150
_refine_ls_hydrogen_treatment constr
_refine_ls_matrix_type full
_refine_ls_number_parameters 106
_refine_ls_number_reflns 1616
_refine_ls_number_restraints 0
_refine_ls_restrained_S_all 1.150
_refine_ls_R_factor_all 0.0372
_refine_ls_R_factor_gt 0.0316
_refine_ls_shift/su_max 0.000
_refine_ls_shift/su_mean 0.000
_refine_ls_structure_factor_coef Fsqd
_refine_ls_weighting_details 'calc w=1/[\s^2^(Fo^2^)+(0.0337P)^2^+0.6464P] where P=(Fo^2^+2Fc^2^)/3'
_refine_ls_weighting_scheme calc
_refine_ls_wR_factor_gt 0.0853
_refine_ls_wR_factor_ref 0.0870
_reflns_number_gt 1432
_reflns_number_total 1616
_reflns_threshold_expression I>2\s(I)
_cod_data_source_file zl2189.cif
_cod_data_source_block I
_cod_original_sg_symbol_H-M 'P 21/c'
_cod_database_code 2221878
_cod_database_fobs_code 2221878

loop_
_symmetry_equiv_pos_as_xyz
'x, y, z'
'-x, y+1/2, -z+1/2'
'-x, -y, -z'
'x, -y-1/2, z-1/2'

loop_
_atom_site_type_symbol
_atom_site_label
_atom_site_fract_x
_atom_site_fract_y
_atom_site_fract_z
_atom_site_U_iso_or_equiv
_atom_site_adp_type
_atom_site_calc_flag
_atom_site_refinement_flags
_atom_site_occupancy
_atom_site_disorder_assembly
_atom_site_disorder_group
Co Co1 0.5000 0.0000 0.5000 0.01947(14) Uani d S 1 . .
O O1 0.60194(11) 0.0944(2) 0.7171(2) 0.0278(3) Uani d . 1 . .
O O2 0.56707(11) -0.2799(2) 0.5136(2) 0.0285(3) Uani d . 1 . .
H H2B 0.5729 -0.3586 0.6071 0.043 Uiso d R 1 . .
H H2A 0.5482 -0.3444 0.4130 0.043 Uiso d R 1 . .
O O3 0.57083(10) 0.0875(2) 0.2851(2) 0.0260(3) Uani d . 1 . .
F F1 0.98672(12) 0.3394(4) 1.1685(3) 0.0776(7) Uani d . 1 . .
C C1 0.62472(14) 0.2606(3) 0.7934(3) 0.0202(4) Uani d . 1 . .
C C2 0.72091(14) 0.2833(4) 0.8984(3) 0.0255(4) Uani d . 1 . .
C C3 0.75685(19) 0.4727(4) 0.9486(4) 0.0378(6) Uani d . 1 . .
H H3 0.7203 0.5873 0.9217 0.045 Uiso calc R 1 . .
C C4 0.8473(2) 0.4922(5) 1.0391(5) 0.0504(8) Uani d . 1 . .
H H4 0.8725 0.6190 1.0720 0.060 Uiso calc R 1 . .
C C5 0.89849(18) 0.3206(5) 1.0786(4) 0.0487(7) Uani d . 1 . .
C C6 0.86542(18) 0.1311(5) 1.0332(4) 0.0476(7) Uani d . 1 . .
H H6 0.9021 0.0173 1.0633 0.057 Uiso calc R 1 . .
C C7 0.77507(17) 0.1134(4) 0.9404(4) 0.0358(5) Uani d . 1 . .
H H7 0.7509 -0.0139 0.9063 0.043 Uiso calc R 1 . .

loop_
_atom_site_aniso_label
_atom_site_aniso_U_11
_atom_site_aniso_U_22
_atom_site_aniso_U_33
_atom_site_aniso_U_12
_atom_site_aniso_U_13
_atom_site_aniso_U_23
Co1 0.0219(2) 0.0161(2) 0.0191(2) -0.00099(14) 0.00055(14) 0.00070(13)
O1 0.0262(8) 0.0231(8) 0.0306(8) -0.0007(6) -0.0034(6) -0.0042(6)
O2 0.0390(9) 0.0198(8) 0.0254(8) 0.0022(6) 0.0027(6) 0.0007(6)
O3 0.0287(8) 0.0240(8) 0.0249(7) -0.0049(6) 0.0041(6) 0.0012(6)
F1 0.0302(9) 0.1146(19) 0.0775(14) -0.0175(11) -0.0163(9) -0.0037(13)
C1 0.0217(9) 0.0223(10) 0.0169(9) -0.0031(8) 0.0045(7) 0.0005(7)
C2 0.0237(10) 0.0312(12) 0.0212(10) -0.0044(9) 0.0026(8) -0.0023(8)
C3 0.0354(13) 0.0341(14) 0.0425(15) -0.0079(10) 0.0036(11) -0.0060(11)
C4 0.0389(15) 0.055(2) 0.0544(18) -0.0201(14) 0.0005(13) -0.0115(13)
C5 0.0241(12) 0.079(2) 0.0398(15) -0.0120(13) -0.0031(10) -0.0034(14)
C6 0.0291(13) 0.0597(19) 0.0491(16) 0.0079(12) -0.0049(11) 0.0031(14)
C7 0.0300(12) 0.0362(14) 0.0378(13) 0.0008(10) -0.0024(9) -0.0020(10)

loop_
_atom_type_symbol
_atom_type_description
_atom_type_scat_dispersion_real
_atom_type_scat_dispersion_imag
_atom_type_scat_source
C C 0.0033 0.0016 'International Tables Vol C Tables 4.2.6.8 and 6.1.1.4'
H H 0.0000 0.0000 'International Tables Vol C Tables 4.2.6.8 and 6.1.1.4'
O O 0.0106 0.0060 'International Tables Vol C Tables 4.2.6.8 and 6.1.1.4'
Co Co 0.3494 0.9721 'International Tables Vol C Tables 4.2.6.8 and 6.1.1.4'
F F 0.0171 0.0103 'International Tables Vol C Tables 4.2.6.8 and 6.1.1.4'

loop_
_geom_angle_atom_site_label_1
_geom_angle_atom_site_label_2
_geom_angle_atom_site_label_3
_geom_angle_site_symmetry_1
_geom_angle_site_symmetry_3
_geom_angle
_geom_angle_publ_flag
O1 Co1 O1 3_656 . 180.00(10) ?
O1 Co1 O2 3_656 3_656 87.54(6) ?
O1 Co1 O2 . 3_656 92.46(6) ?
O1 Co1 O2 3_656 . 92.46(6) ?
O1 Co1 O2 . . 87.54(6) ?
O2 Co1 O2 3_656 . 180.00(9) ?
O1 Co1 O3 3_656 . 84.78(6) ?
O1 Co1 O3 . . 95.22(6) ?
O2 Co1 O3 3_656 . 91.33(6) ?
O2 Co1 O3 . . 88.67(6) ?
O1 Co1 O3 3_656 3_656 95.22(6) ?
O1 Co1 O3 . 3_656 84.78(6) ?
O2 Co1 O3 3_656 3_656 88.67(6) ?
O2 Co1 O3 . 3_656 91.33(6) ?
O3 Co1 O3 . 3_656 180.00(6) ?
C1 O1 Co1 . . 134.73(14) ?
Co1 O2 H2B . . 123.6 ?
Co1 O2 H2A . . 109.0 ?
H2B O2 H2A . . 110.8 ?
C1 O3 Co1 4_565 . 124.82(13) ?
O1 C1 O3 . 4_566 123.68(19) ?
O1 C1 C2 . . 117.95(19) ?
O3 C1 C2 4_566 . 118.37(18) ?
C7 C2 C3 . . 119.8(2) ?
C7 C2 C1 . . 119.5(2) ?
C3 C2 C1 . . 120.7(2) ?
C2 C3 C4 . . 120.1(3) ?
C2 C3 H3 . . 120.0 ?
C4 C3 H3 . . 120.0 ?
C5 C4 C3 . . 118.4(3) ?
C5 C4 H4 . . 120.8 ?
C3 C4 H4 . . 120.8 ?
F1 C5 C6 . . 118.3(3) ?
F1 C5 C4 . . 118.4(3) ?
C6 C5 C4 . . 123.4(2) ?
C5 C6 C7 . . 117.8(3) ?
C5 C6 H6 . . 121.1 ?
C7 C6 H6 . . 121.1 ?
C2 C7 C6 . . 120.6(3) ?
C2 C7 H7 . . 119.7 ?
C6 C7 H7 . . 119.7 ?

loop_
_geom_bond_atom_site_label_1
_geom_bond_atom_site_label_2
_geom_bond_site_symmetry_2
_geom_bond_distance
_geom_bond_publ_flag
Co1 O1 3_656 2.0712(16) ?
Co1 O1 . 2.0712(16) ?
Co1 O2 3_656 2.0938(16) ?
Co1 O2 . 2.0938(16) ?
Co1 O3 . 2.1301(15) ?
Co1 O3 3_656 2.1301(15) ?
O1 C1 . 1.248(3) ?
O2 H2B . 0.8500 ?
O2 H2A . 0.8500 ?
O3 C1 4_565 1.278(3) ?
F1 C5 . 1.357(3) ?
C1 O3 4_566 1.278(3) ?
C1 C2 . 1.497(3) ?
C2 C7 . 1.381(3) ?
C2 C3 . 1.382(3) ?
C3 C4 . 1.387(4) ?
C3 H3 . 0.9300 ?
C4 C5 . 1.365(5) ?
C4 H4 . 0.9300 ?
C5 C6 . 1.362(5) ?
C6 C7 . 1.390(4) ?
C6 H6 . 0.9300 ?
C7 H7 . 0.9300 ?

loop_
_geom_hbond_atom_site_label_D
_geom_hbond_atom_site_label_H
_geom_hbond_atom_site_label_A
_geom_hbond_site_symmetry_D
_geom_hbond_site_symmetry_H
_geom_hbond_site_symmetry_A
_geom_hbond_distance_DH
_geom_hbond_distance_HA
_geom_hbond_distance_DA
_geom_hbond_angle_DHA
_geom_hbond_publ_flag
O2 H2B O3 . . 4_556 0.850 1.998 2.833(2) 167 yes
O2 H2A O3 . . 2_645 0.850 2.111 2.835(2) 143 yes
O2 H2A O1 . . 4_555 0.850 2.418 3.1150(10) 140 yes
